data_7702173
loop_
_publ_author_name
'Benmansour, Samia'
'P\'erez-Herr\'aez, Irene'
'Cerezo-Navarrete, Christian'
'L\'opez-Mart\'inez, Gustavo'
'Mart\'inez Hern\'andez, Cristian'
'G\'omez-Garc\'ia, Carlos J'

_publ_section_title
;
 Solvent-modulation of the structure and dimensionality in
 lanthanoid-anilato coordination polymers.
;
_journal_issue 19
_journal_name_full 'Dalton transactions (Cambridge, England : 2003)'
_journal_page_first 6729
_journal_page_last 6741
_journal_paper_doi 10.1039/c8dt00143j
_journal_volume 47
_journal_year 2018
_chemical_formula_moiety C13H12ErCl3O8S2,(C2H6SO)(H2O)
_chemical_formula_sum 'C15 H17 Cl3 Er O10 S3'
_chemical_formula_weight 727.08
_space_group_crystal_system triclinic
_space_group_IT_number 2
_space_group_name_Hall '-P 1'
_space_group_name_H-M_alt 'P -1'
_atom_sites_solution_hydrogens mixed
_audit_creation_method SHELXL-2014/7
_audit_update_record
;
2018-03-09 deposited with the CCDC.
2018-04-16 downloaded from the CCDC.
;
_cell_angle_alpha 78.483(4)
_cell_angle_beta 73.193(4)
_cell_angle_gamma 83.957(4)
_cell_formula_units_Z 2
_cell_length_a 9.7277(5)
_cell_length_b 10.5298(5)
_cell_length_c 12.7286(6)
_cell_measurement_reflns_used 4006
_cell_measurement_temperature 120(2)
_cell_measurement_theta_max 24.9771
_cell_measurement_theta_min 3.3912
_cell_volume 1221.41(11)
_computing_data_collection
;
CrysAlisPro, Agilent Technologies,
Version 1.171.35.19 (release 27-10-2011 CrysAlis171 .NET)
(compiled Oct 27 2011,15:02:11)
;
_computing_molecular_graphics 'Ortep for Windows (Farrugia, 2012)'
_computing_publication_material 'WinGX publication routines (Farrugia, 2012)'
_computing_structure_refinement 'SHELXL-2014/7 (Sheldrick, 2014)'
_computing_structure_solution 'SHELXT-2014 (Sheldrick, 2014)'
_diffrn_ambient_temperature 120(2)
_diffrn_measured_fraction_theta_full 0.997
_diffrn_measured_fraction_theta_max 0.997
_diffrn_measurement_device_type 'SuperNova, Single source at offset), Sapphire3'
_diffrn_measurement_method '\w scans'
_diffrn_radiation_type MoK\a
_diffrn_radiation_wavelength 0.71073
_diffrn_reflns_av_R_equivalents 0.0360
_diffrn_reflns_av_unetI/netI 0.0667
_diffrn_reflns_Laue_measured_fraction_full 0.997
_diffrn_reflns_Laue_measured_fraction_max 0.997
_diffrn_reflns_limit_h_max 11
_diffrn_reflns_limit_h_min -11
_diffrn_reflns_limit_k_max 12
_diffrn_reflns_limit_k_min -11
_diffrn_reflns_limit_l_max 15
_diffrn_reflns_limit_l_min -15
_diffrn_reflns_number 8041
_diffrn_reflns_point_group_measured_fraction_full 0.997
_diffrn_reflns_point_group_measured_fraction_max 0.997
_diffrn_reflns_theta_full 25.000
_diffrn_reflns_theta_max 25.031
_diffrn_reflns_theta_min 3.398
_diffrn_source 'SuperNova (Mo) X-ray Source'
_exptl_absorpt_coefficient_mu 4.067
_exptl_absorpt_correction_T_max 1.00000
_exptl_absorpt_correction_T_min 0.84250
_exptl_absorpt_correction_type multi-scan
_exptl_absorpt_process_details
;
CrysAlisPro, Agilent Technologies,
Version 1.171.35.19 (release 27-10-2011 CrysAlis171 .NET)
(compiled Oct 27 2011,15:02:11)
Empirical absorption correction using spherical harmonics,
 implemented in SCALE3 ABSPACK scaling algorithm.
;
_exptl_crystal_colour Purple
_exptl_crystal_density_diffrn 1.977
_exptl_crystal_description Plate
_exptl_crystal_F_000 708
_exptl_crystal_size_max 0.130
_exptl_crystal_size_mid 0.110
_exptl_crystal_size_min 0.020
_refine_diff_density_max 1.698
_refine_diff_density_min -1.646
_refine_diff_density_rms 0.186
_refine_ls_extinction_method none
_refine_ls_goodness_of_fit_ref 1.063
_refine_ls_hydrogen_treatment constr
_refine_ls_matrix_type full
_refine_ls_number_parameters 310
_refine_ls_number_reflns 4321
_refine_ls_number_restraints 43
_refine_ls_restrained_S_all 1.074
_refine_ls_R_factor_all 0.0486
_refine_ls_R_factor_gt 0.0408
_refine_ls_shift/su_max 0.001
_refine_ls_shift/su_mean 0.000
_refine_ls_structure_factor_coef Fsqd
_refine_ls_weighting_details 'w=1/[\s^2^(Fo^2^)+(0.0254P)^2^+6.9514P] where P=(Fo^2^+2Fc^2^)/3'
_refine_ls_weighting_scheme calc
_refine_ls_wR_factor_gt 0.0875
_refine_ls_wR_factor_ref 0.0936
_reflns_Friedel_coverage 0.000
_reflns_number_gt 3822
_reflns_number_total 4321
_reflns_threshold_expression 'I > 2\s(I)'
_cod_data_source_file c8dt00143j2.cif
_cod_data_source_block shelx_Sam_IP30
_cod_database_code 7702173
_shelx_shelxl_version_number 2014/7
_shelx_space_group_comment
;
The symmetry employed for this shelxl refinement is uniquely defined
by the following loop, which should always be used as a source of
symmetry information in preference to the above space-group names.
They are only intended as comments.
;
_shelx_estimated_absorpt_t_min 0.620
_shelx_estimated_absorpt_t_max 0.923

loop_
_space_group_symop_operation_xyz
'x, y, z'
'-x, -y, -z'

loop_
_atom_site_label
_atom_site_type_symbol
_atom_site_fract_x
_atom_site_fract_y
_atom_site_fract_z
_atom_site_U_iso_or_equiv
_atom_site_adp_type
_atom_site_occupancy
_atom_site_site_symmetry_order
_atom_site_calc_flag
_atom_site_refinement_flags_posn
_atom_site_refinement_flags_adp
_atom_site_refinement_flags_occupancy
Er1 Er 0.22238(3) 0.18661(3) 0.66853(2) 0.01091(11) Uani 1 1 d . . .
O1D O 0.0883(5) 0.3741(5) 0.7029(4) 0.0224(12) Uani 1 1 d D . .
O11D O 0.4022(5) 0.0417(4) 0.6971(4) 0.0169(11) Uani 1 1 d . . .
O2 O 0.1832(5) 0.1742(4) 0.8624(4) 0.0162(11) Uani 1 1 d . . .
O12 O 0.2409(5) 0.0340(4) 0.5522(4) 0.0129(10) Uani 1 1 d . . .
O22 O 0.3346(5) 0.3112(4) 0.4963(4) 0.0128(10) Uani 1 1 d . . .
C1 C 0.0662(7) 0.0833(7) 1.0471(6) 0.0174(16) Uani 1 1 d . . .
Cl1 Cl 0.1487(2) 0.17982(19) 1.10390(15) 0.0280(5) Uani 1 1 d . . .
C2 C 0.0997(6) 0.0952(6) 0.9322(6) 0.0115(14) Uani 1 1 d . . .
C6 C -0.0296(7) -0.0071(6) 1.1187(5) 0.0113(14) Uani 1 1 d . . .
O6 O -0.0651(5) -0.0253(4) 1.2233(4) 0.0141(10) Uani 1 1 d . . .
C11 C 0.1198(7) -0.0959(6) 0.4801(5) 0.0114(14) Uani 1 1 d . . .
Cl11 Cl 0.26248(18) -0.20885(18) 0.45386(16) 0.0234(4) Uani 1 1 d . . .
C12 C 0.1308(7) 0.0099(6) 0.5262(5) 0.0103(14) Uani 1 1 d . . .
C16 C -0.0063(7) -0.1116(6) 0.4525(5) 0.0104(13) Uani 1 1 d . U .
O16 O -0.0269(5) -0.2037(4) 0.4110(4) 0.0129(10) Uani 1 1 d . . .
C21 C 0.4659(7) 0.4944(6) 0.3969(5) 0.0107(14) Uani 1 1 d . . .
Cl21 Cl 0.42609(18) 0.49020(16) 0.27401(13) 0.0170(4) Uani 1 1 d . . .
C22 C 0.4117(7) 0.4043(7) 0.4912(6) 0.0141(15) Uani 1 1 d . . .
C26 C 0.5528(6) 0.5916(6) 0.3987(5) 0.0093(13) Uani 1 1 d . . .
O26 O 0.6074(5) 0.6760(4) 0.3185(4) 0.0138(10) Uani 1 1 d . . .
S1D S 0.1189(3) 0.5100(3) 0.7131(3) 0.0020(7) Uani 0.5 1 d D U P
S1D' S 0.1119(11) 0.5108(9) 0.6811(10) 0.123(4) Uani 0.5 1 d D U P
C1D C 0.0942(12) 0.5042(12) 0.8580(9) 0.067(3) Uani 1 1 d . U .
H1D1 H 0.1124 0.5890 0.8705 0.100 Uiso 1 1 calc R U .
H1D2 H -0.0047 0.4822 0.8992 0.100 Uiso 1 1 calc R U .
H1D3 H 0.1614 0.4381 0.8843 0.100 Uiso 1 1 calc R U .
C2D' C -0.027(3) 0.622(3) 0.726(4) 0.052(8) Uani 0.25 1 d D U P
C2D C -0.0369(12) 0.6081(12) 0.6867(11) 0.034(3) Uani 0.75 1 d D U P
S11D S 0.46406(18) -0.08188(17) 0.65008(14) 0.0156(4) Uani 1 1 d . . .
C11D C 0.3382(7) -0.2019(7) 0.7268(6) 0.0204(17) Uani 1 1 d . . .
H11A H 0.3707 -0.2847 0.7013 0.031 Uiso 1 1 calc R U .
H11B H 0.3313 -0.2127 0.8065 0.031 Uiso 1 1 calc R U .
H11C H 0.2437 -0.1743 0.7150 0.031 Uiso 1 1 calc R U .
C12D C 0.6055(7) -0.1374(7) 0.7138(6) 0.0177(16) Uani 1 1 d . . .
H12A H 0.6521 -0.2172 0.6884 0.027 Uiso 1 1 calc R U .
H12B H 0.6763 -0.0706 0.6930 0.027 Uiso 1 1 calc R U .
H12C H 0.5658 -0.1548 0.7951 0.027 Uiso 1 1 calc R U .
S100 S 0.3631(2) 0.8253(2) 0.03914(18) 0.0329(5) Uani 1 1 d . . .
O100 O 0.4279(7) 0.7127(6) -0.0220(5) 0.0507(18) Uani 1 1 d . . .
C101 C 0.2181(9) 0.7626(9) 0.1539(8) 0.045(2) Uani 1 1 d . . .
H10A H 0.1729 0.8317 0.1959 0.067 Uiso 1 1 calc R U .
H10B H 0.1470 0.7302 0.1260 0.067 Uiso 1 1 calc R U .
H10C H 0.2547 0.6916 0.2027 0.067 Uiso 1 1 calc R U .
C102 C 0.4855(10) 0.8422(10) 0.1143(8) 0.044(2) Uani 1 1 d . . .
H10D H 0.4507 0.9134 0.1560 0.066 Uiso 1 1 calc R U .
H10E H 0.4934 0.7613 0.1663 0.066 Uiso 1 1 calc R U .
H10F H 0.5801 0.8613 0.0620 0.066 Uiso 1 1 calc R U .
O1W O 0.3112(8) 0.4620(8) 0.0558(7) 0.069(2) Uani 1 1 d G . .
H1WA H 0.3834 0.4060 0.0410 0.104 Uiso 1 1 d G U .
H1WB H 0.3420 0.5402 0.0349 0.104 Uiso 1 1 d G U .

loop_
_atom_site_aniso_label
_atom_site_aniso_U_11
_atom_site_aniso_U_22
_atom_site_aniso_U_33
_atom_site_aniso_U_23
_atom_site_aniso_U_13
_atom_site_aniso_U_12
Er1 0.01167(17) 0.01040(17) 0.01023(17) -0.00147(12) -0.00139(12) -0.00394(12)
O1D 0.022(3) 0.011(3) 0.034(3) -0.013(2) -0.002(2) 0.000(2)
O11D 0.016(2) 0.017(3) 0.021(3) -0.010(2) -0.007(2) 0.001(2)
O2 0.021(3) 0.015(2) 0.012(2) -0.001(2) -0.001(2) -0.012(2)
O12 0.013(2) 0.015(2) 0.012(2) -0.009(2) -0.0014(19) -0.001(2)
O22 0.015(2) 0.013(2) 0.013(2) -0.001(2) -0.0066(19) -0.007(2)
C1 0.020(4) 0.020(4) 0.016(4) -0.005(3) -0.007(3) -0.009(3)
Cl1 0.0351(11) 0.0351(11) 0.0172(10) -0.0094(8) -0.0012(8) -0.0250(10)
C2 0.004(3) 0.013(3) 0.018(4) -0.008(3) -0.003(3) 0.002(3)
C6 0.015(3) 0.011(3) 0.008(3) 0.000(3) -0.003(3) -0.001(3)
O6 0.017(2) 0.018(3) 0.007(2) -0.002(2) 0.0002(19) -0.008(2)
C11 0.013(3) 0.012(3) 0.008(3) -0.002(3) -0.001(3) -0.002(3)
Cl11 0.0178(9) 0.0228(10) 0.0351(11) -0.0171(9) -0.0117(8) 0.0091(8)
C12 0.011(3) 0.012(3) 0.007(3) 0.000(3) -0.001(3) -0.002(3)
C16 0.0104(14) 0.0104(14) 0.0104(14) -0.0018(5) -0.0027(5) -0.0006(4)
O16 0.013(2) 0.012(2) 0.015(2) -0.004(2) -0.0045(19) -0.001(2)
C21 0.015(3) 0.012(3) 0.005(3) 0.000(3) -0.001(3) -0.007(3)
Cl21 0.0254(9) 0.0165(9) 0.0120(8) 0.0001(7) -0.0095(7) -0.0072(8)
C22 0.015(4) 0.014(4) 0.014(4) -0.005(3) -0.006(3) 0.002(3)
C26 0.008(3) 0.013(3) 0.007(3) -0.003(3) -0.001(3) 0.000(3)
O26 0.017(2) 0.011(2) 0.011(2) 0.004(2) -0.0021(19) -0.008(2)
S1D 0.0020(7) 0.0013(7) 0.0024(7) -0.0009(4) 0.0002(4) -0.0004(4)
S1D' 0.123(4) 0.123(4) 0.123(4) -0.0218(8) -0.0337(12) -0.0062(5)
C1D 0.067(3) 0.066(3) 0.067(3) -0.0119(7) -0.0182(9) -0.0035(4)
C2D' 0.052(8) 0.052(8) 0.052(8) -0.0092(15) -0.014(2) -0.0026(6)
C2D 0.034(3) 0.034(3) 0.034(3) -0.0061(7) -0.0094(9) -0.0016(4)
S11D 0.0146(9) 0.0157(9) 0.0170(9) -0.0046(7) -0.0042(7) 0.0002(7)
C11D 0.018(4) 0.012(4) 0.033(5) -0.004(3) -0.008(3) -0.004(3)
C12D 0.019(4) 0.019(4) 0.015(4) -0.005(3) -0.003(3) -0.001(3)
S100 0.0364(12) 0.0340(12) 0.0260(12) 0.0012(10) -0.0090(9) -0.0030(10)
O100 0.069(5) 0.046(4) 0.038(4) -0.019(3) -0.005(3) -0.014(4)
C101 0.025(5) 0.043(6) 0.050(6) 0.008(5) -0.001(4) 0.012(4)
C102 0.045(6) 0.051(6) 0.041(6) -0.010(5) -0.015(4) -0.011(5)
O1W 0.068(5) 0.060(5) 0.075(6) -0.012(5) -0.001(4) -0.032(4)

loop_
_atom_type_symbol
_atom_type_description
_atom_type_scat_dispersion_real
_atom_type_scat_dispersion_imag
_atom_type_scat_source
C C 0.0033 0.0016 'International Tables Vol C Tables 4.2.6.8 and 6.1.1.4'
H H 0.0000 0.0000 'International Tables Vol C Tables 4.2.6.8 and 6.1.1.4'
O O 0.0106 0.0060 'International Tables Vol C Tables 4.2.6.8 and 6.1.1.4'
Er Er -0.2586 4.9576 'International Tables Vol C Tables 4.2.6.8 and 6.1.1.4'
Cl Cl 0.1484 0.1585 'International Tables Vol C Tables 4.2.6.8 and 6.1.1.4'
S S 0.1246 0.1234 'International Tables Vol C Tables 4.2.6.8 and 6.1.1.4'

loop_
_geom_angle_atom_site_label_1
_geom_angle_atom_site_label_2
_geom_angle_atom_site_label_3
_geom_angle
_geom_angle_site_symmetry_1
_geom_angle_site_symmetry_3
O11D Er1 O1D 149.53(17) . .
O11D Er1 O22 101.50(16) . .
O1D Er1 O22 84.99(17) . .
O11D Er1 O6 86.30(16) . 2_557
O1D Er1 O6 102.41(16) . 2_557
O22 Er1 O6 151.06(15) . 2_557
O11D Er1 O12 73.53(16) . .
O1D Er1 O12 136.84(17) . .
O22 Er1 O12 80.51(15) . .
O6 Er1 O12 75.03(15) 2_557 .
O11D Er1 O2 80.13(17) . .
O1D Er1 O2 76.79(18) . .
O22 Er1 O2 141.60(14) . .
O6 Er1 O2 66.93(14) 2_557 .
O12 Er1 O2 134.66(15) . .
O11D Er1 O26 78.57(16) . 2_666
O1D Er1 O26 76.68(16) . 2_666
O22 Er1 O26 67.22(14) . 2_666
O6 Er1 O26 141.60(15) 2_557 2_666
O12 Er1 O26 131.60(15) . 2_666
O2 Er1 O26 75.75(15) . 2_666
O11D Er1 O16 138.53(15) . 2_556
O1D Er1 O16 71.48(16) . 2_556
O22 Er1 O16 82.99(15) . 2_556
O6 Er1 O16 73.28(15) 2_557 2_556
O12 Er1 O16 66.55(15) . 2_556
O2 Er1 O16 121.19(15) . 2_556
O26 Er1 O16 137.87(15) 2_666 2_556
S1D' O1D S1D 16.3(5) . .
S1D' O1D Er1 137.1(5) . .
S1D O1D Er1 136.0(3) . .
S11D O11D Er1 132.3(3) . .
C2 O2 Er1 121.4(4) . .
C12 O12 Er1 120.2(4) . .
C22 O22 Er1 120.6(4) . .
C2 C1 C6 121.7(6) . .
C2 C1 Cl1 119.2(5) . .
C6 C1 Cl1 119.0(5) . .
O2 C2 C1 125.8(6) . .
O2 C2 C6 114.8(6) . 2_557
C1 C2 C6 119.5(6) . 2_557
O6 C6 C1 126.1(6) . .
O6 C6 C2 115.2(5) . 2_557
C1 C6 C2 118.8(6) . 2_557
C6 O6 Er1 121.7(4) . 2_557
C12 C11 C16 120.4(6) . .
C12 C11 Cl11 120.4(5) . .
C16 C11 Cl11 119.2(5) . .
O12 C12 C11 125.2(6) . .
O12 C12 C16 114.1(5) . 2_556
C11 C12 C16 120.7(6) . 2_556
O16 C16 C11 125.2(6) . .
O16 C16 C12 115.9(5) . 2_556
C11 C16 C12 118.9(6) . 2_556
C16 O16 Er1 119.4(4) . 2_556
C22 C21 C26 121.1(6) . .
C22 C21 Cl21 120.3(5) . .
C26 C21 Cl21 118.6(5) . .
O22 C22 C21 125.2(6) . .
O22 C22 C26 114.6(5) . 2_666
C21 C22 C26 120.2(6) . 2_666
O26 C26 C21 126.0(6) . .
O26 C26 C22 115.4(5) . 2_666
C21 C26 C22 118.7(5) . 2_666
C26 O26 Er1 120.7(4) . 2_666
O1D S1D C2D' 115.6(15) . .
O1D S1D C1D 105.3(5) . .
C2D' S1D C1D 86.1(15) . .
O1D S1D C2D 103.1(5) . .
C2D' S1D C2D 18.7(14) . .
C1D S1D C2D 103.2(6) . .
O1D S1D' C2D 114.8(8) . .
O1D S1D' C2D' 121.0(16) . .
C2D S1D' C2D' 19.6(14) . .
O1D S1D' C1D 90.4(7) . .
C2D S1D' C1D 92.4(7) . .
C2D' S1D' C1D 74.3(15) . .
S1D C1D S1D' 3.1(3) . .
S1D C1D H1D1 109.5 . .
S1D' C1D H1D1 110.5 . .
S1D C1D H1D2 109.5 . .
S1D' C1D H1D2 106.4 . .
H1D1 C1D H1D2 109.5 . .
S1D C1D H1D3 109.5 . .
S1D' C1D H1D3 111.5 . .
H1D1 C1D H1D3 109.5 . .
H1D2 C1D H1D3 109.5 . .
C2D C2D' S1D' 74.3(16) . .
C2D C2D' S1D 88.2(16) . .
S1D' C2D' S1D 14.2(4) . .
C2D' C2D S1D' 86.1(16) . .
C2D' C2D S1D 73.1(15) . .
S1D' C2D S1D 13.4(4) . .
O11D S11D C12D 103.5(3) . .
O11D S11D C11D 104.6(3) . .
C12D S11D C11D 98.6(3) . .
S11D C11D H11A 109.5 . .
S11D C11D H11B 109.5 . .
H11A C11D H11B 109.5 . .
S11D C11D H11C 109.5 . .
H11A C11D H11C 109.5 . .
H11B C11D H11C 109.5 . .
S11D C12D H12A 109.5 . .
S11D C12D H12B 109.5 . .
H12A C12D H12B 109.5 . .
S11D C12D H12C 109.5 . .
H12A C12D H12C 109.5 . .
H12B C12D H12C 109.5 . .
O100 S100 C102 104.8(4) . .
O100 S100 C101 106.4(4) . .
C102 S100 C101 98.6(5) . .
S100 C101 H10A 109.5 . .
S100 C101 H10B 109.5 . .
H10A C101 H10B 109.5 . .
S100 C101 H10C 109.5 . .
H10A C101 H10C 109.5 . .
H10B C101 H10C 109.5 . .
S100 C102 H10D 109.5 . .
S100 C102 H10E 109.5 . .
H10D C102 H10E 109.5 . .
S100 C102 H10F 109.5 . .
H10D C102 H10F 109.5 . .
H10E C102 H10F 109.5 . .
H1WA O1W H1WB 109.5 . .

loop_
_geom_bond_atom_site_label_1
_geom_bond_atom_site_label_2
_geom_bond_distance
_geom_bond_site_symmetry_2
Er1 O11D 2.260(5) .
Er1 O1D 2.294(5) .
Er1 O22 2.343(4) .
Er1 O6 2.349(4) 2_557
Er1 O12 2.354(4) .
Er1 O2 2.364(4) .
Er1 O26 2.371(4) 2_666
Er1 O16 2.375(4) 2_556
O1D S1D' 1.441(10) .
O1D S1D 1.530(5) .
O11D S11D 1.533(5) .
O2 C2 1.254(8) .
O12 C12 1.272(7) .
O22 C22 1.276(7) .
C1 C2 1.386(9) .
C1 C6 1.397(9) .
C1 Cl1 1.732(7) .
C2 C6 1.540(9) 2_557
C6 O6 1.255(7) .
C6 C2 1.540(9) 2_557
O6 Er1 2.349(4) 2_557
C11 C12 1.385(9) .
C11 C16 1.404(9) .
C11 Cl11 1.730(7) .
C12 C16 1.530(9) 2_556
C16 O16 1.251(7) .
C16 C12 1.530(9) 2_556
O16 Er1 2.375(4) 2_556
C21 C22 1.380(9) .
C21 C26 1.402(8) .
C21 Cl21 1.726(6) .
C22 C26 1.547(9) 2_666
C26 O26 1.240(7) .
C26 C22 1.547(9) 2_666
O26 Er1 2.371(4) 2_666
S1D C2D' 1.740(17) .
S1D C1D 1.779(12) .
S1D C2D 1.817(11) .
S1D' C2D 1.676(13) .
S1D' C2D' 1.737(18) .
S1D' C1D 2.196(16) .
C1D H1D1 0.9800 .
C1D H1D2 0.9800 .
C1D H1D3 0.9800 .
C2D' C2D 0.58(4) .
S11D C12D 1.783(7) .
S11D C11D 1.787(7) .
C11D H11A 0.9800 .
C11D H11B 0.9800 .
C11D H11C 0.9800 .
C12D H12A 0.9800 .
C12D H12B 0.9800 .
C12D H12C 0.9800 .
S100 O100 1.528(7) .
S100 C102 1.770(9) .
S100 C101 1.782(8) .
C101 H10A 0.9800 .
C101 H10B 0.9800 .
C101 H10C 0.9800 .
C102 H10D 0.9800 .
C102 H10E 0.9800 .
C102 H10F 0.9800 .
O1W H1WA 0.8700 .
O1W H1WB 0.8700 .
